data_2202639
loop_
_publ_author_name
'Julie A. Harris'
'Carducci, Michael D.'
'Myrdal, Paul B.'

_publ_section_title
;
 Beclomethasone dipropionate crystallized from HFA-134a and ethanol
;
_journal_issue 11
_journal_name_full 'Acta Crystallographica Section E'
_journal_page_first o1631
_journal_page_last o1633
_journal_paper_doi 10.1107/S1600536803021196
_journal_volume 59
_journal_year 2003
_chemical_formula_moiety 'C28 H37 Cl O7 , 2C2 H6 O , C2 H2 F4'
_chemical_formula_sum 'C34 H51 Cl F4 O9'
_chemical_formula_weight 715.20
_chemical_melting_point 212
_chemical_name_common 'Beclomethasone Dipropionate (BDP)'
_chemical_name_systematic
;
?
;
_space_group_IT_number 152
_symmetry_cell_setting trigonal
_symmetry_space_group_name_Hall 'P 31 2"'
_symmetry_space_group_name_H-M 'P 31 2 1'
_atom_sites_solution_hydrogens geom
_atom_sites_solution_primary direct
_atom_sites_solution_secondary difmap
_audit_creation_method 'Bruker SHELXTL-97'
_cell_angle_alpha 90.00
_cell_angle_beta 90.00
_cell_angle_gamma 120.00
_cell_formula_units_Z 6
_cell_length_a 13.4642(3)
_cell_length_b 13.4642(3)
_cell_length_c 31.1187(15)
_cell_measurement_reflns_used 8036
_cell_measurement_temperature 170(2)
_cell_measurement_theta_max 21.5565
_cell_measurement_theta_min 2.183
_cell_volume 4885.5(3)
_computing_cell_refinement SMART
_computing_data_collection 'SMART (Bruker, 1997)'
_computing_data_reduction 'SAINT (Bruker, 1997) and SHELXTL (Bruker, 1997)'
_computing_molecular_graphics SHELXTL
_computing_publication_material SHELXTL
_computing_structure_refinement 'SHELXL97 (Sheldrick, 1997)'
_computing_structure_solution 'SHELXS97 (Sheldrick, 1997)'
_diffrn_ambient_temperature 170(2)
_diffrn_measured_fraction_theta_full 1.000
_diffrn_measured_fraction_theta_max 1.000
_diffrn_measurement_device_type 'CCD area detector -I k'
_diffrn_measurement_method 'phi and omega scans'
_diffrn_radiation_monochromator graphite
_diffrn_radiation_source 'fine-focus sealed tube'
_diffrn_radiation_type MoK\a
_diffrn_radiation_wavelength 0.71073
_diffrn_reflns_av_R_equivalents 0.0576
_diffrn_reflns_av_sigmaI/netI 0.0344
_diffrn_reflns_limit_h_max 17
_diffrn_reflns_limit_h_min -17
_diffrn_reflns_limit_k_max 17
_diffrn_reflns_limit_k_min -17
_diffrn_reflns_limit_l_max 39
_diffrn_reflns_limit_l_min -39
_diffrn_reflns_number 59064
_diffrn_reflns_theta_full 27.01
_diffrn_reflns_theta_max 27.01
_diffrn_reflns_theta_min 1.75
_diffrn_standards_decay_% -.06(29.87)
_diffrn_standards_interval_time 810.1
_diffrn_standards_number 75
_exptl_absorpt_coefficient_mu 0.196
_exptl_absorpt_correction_T_max 0.9434
_exptl_absorpt_correction_T_min 0.9344
_exptl_absorpt_correction_type multi-scan
_exptl_absorpt_process_details '(SADABS; Bruker, 1997)'
_exptl_crystal_colour colorless
_exptl_crystal_density_diffrn 1.459
_exptl_crystal_density_method 'not measured'
_exptl_crystal_description 'hexagonal block'
_exptl_crystal_F_000 2280
_exptl_crystal_size_max 0.35
_exptl_crystal_size_mid 0.30
_exptl_crystal_size_min 0.30
_refine_diff_density_max 0.436
_refine_diff_density_min -0.234
_refine_ls_abs_structure_details 'Flack H D (1983), Acta Cryst. A39, 876-881'
_refine_ls_abs_structure_Flack 0.08(5)
_refine_ls_extinction_method none
_refine_ls_goodness_of_fit_ref 1.028
_refine_ls_hydrogen_treatment constr
_refine_ls_matrix_type full
_refine_ls_number_parameters 331
_refine_ls_number_reflns 7130
_refine_ls_number_restraints 0
_refine_ls_restrained_S_all 1.028
_refine_ls_R_factor_all 0.0519
_refine_ls_R_factor_gt 0.0444
_refine_ls_shift/su_max 0.000
_refine_ls_shift/su_mean 0.000
_refine_ls_structure_factor_coef Fsqd
_refine_ls_weighting_details 'calc w = 1/[\s^2^(Fo^2^)+(0.0537P)^2^+0.7749P] where P = (Fo^2^+2Fc^2^)/3'
_refine_ls_weighting_scheme calc
_refine_ls_wR_factor_gt 0.0963
_refine_ls_wR_factor_ref 0.0994
_reflns_number_gt 6429
_reflns_number_total 7130
_reflns_threshold_expression I>2sigma(I)
_cod_data_source_file fl6051.cif
_cod_data_source_block I
_cod_depositor_comments
;
The following automatic conversions were performed:
'_symmetry_cell_setting' value 'Trigonal' changed to 'trigonal' according
to '/home/saulius/struct/CIF-dictionaries/cif_core.dic' dictionary named
'cif_core.dic' version 2.4.1 from 2010-06-29.

Automatic conversion script
Id: cif_fix_enum 1527 2010-12-29 10:47:43Z saulius 

The following automatic conversions were performed:

'_symmetry_cell_setting' value 'Trigonal' changed to 'trigonal'
according to /home/saulius/struct/CIF-dictionaries/cif_core.dic
dictionary named 'cif_core.dic' version 2.4.1 from 2010-06-29.

Automatic conversion script
Id: cif_fix_values 1715 2011-07-08 13:25:40Z adriana 
;
_cod_database_code 2202639
_cod_database_fobs_code 2202639

loop_
_symmetry_equiv_pos_as_xyz
'x, y, z'
'-y, x-y, z+1/3'
'-x+y, -x, z+2/3'
'y, x, -z'
'x-y, -y, -z+2/3'
'-x, -x+y, -z+1/3'

loop_
_atom_site_label
_atom_site_fract_x
_atom_site_fract_y
_atom_site_fract_z
_atom_site_U_iso_or_equiv
_atom_site_adp_type
_atom_site_calc_flag
_atom_site_refinement_flags
_atom_site_occupancy
_atom_site_disorder_assembly
_atom_site_disorder_group
_atom_site_type_symbol
Cl1 0.53445(4) 0.42073(4) 0.039377(14) 0.02996(11) Uani d . 1 . . Cl
O1 0.81840(11) 0.49657(12) 0.10148(4) 0.0296(3) Uani d . 1 . . O
H1B 0.8854 0.5351 0.0918 0.044 Uiso calc R 1 . . H
O2 0.61194(12) 0.02823(11) -0.05001(4) 0.0302(3) Uani d . 1 . . O
O3 0.64126(11) 0.18833(10) -0.01671(4) 0.0237(3) Uani d . 1 . . O
O4 0.81678(13) 0.10357(12) 0.03823(5) 0.0380(3) Uani d . 1 . . O
O5 0.96831(12) 0.23347(14) -0.02055(5) 0.0405(4) Uani d . 1 . . O
O6 1.01523(12) 0.35777(13) 0.03365(5) 0.0407(4) Uani d . 1 . . O
O7 0.43744(14) 0.68576(15) 0.11619(6) 0.0512(4) Uani d . 1 . . O
C1 0.65903(17) 0.61856(17) 0.10410(6) 0.0310(4) Uani d . 1 . . C
H1A 0.7360 0.6544 0.0942 0.037 Uiso calc R 1 . . H
C2 0.60576(19) 0.67904(18) 0.10262(7) 0.0368(5) Uani d . 1 . . C
H2A 0.6461 0.7560 0.0926 0.044 Uiso calc R 1 . . H
C3 0.48580(19) 0.62932(19) 0.11614(7) 0.0355(5) Uani d . 1 . . C
C4 0.42812(17) 0.51015(19) 0.12969(6) 0.0322(4) Uani d . 1 . . C
H4A 0.3496 0.4750 0.1377 0.039 Uiso calc R 1 . . H
C5 0.47976(17) 0.44701(17) 0.13150(6) 0.0284(4) Uani d . 1 . . C
C6 0.60621(16) 0.49760(16) 0.12034(6) 0.0266(4) Uani d . 1 . . C
C7 0.66879(17) 0.50536(18) 0.16355(6) 0.0312(4) Uani d . 1 . . C
H7A 0.6506 0.5478 0.1847 0.047 Uiso calc R 1 . . H
H7B 0.7518 0.5453 0.1587 0.047 Uiso calc R 1 . . H
H7C 0.6432 0.4279 0.1743 0.047 Uiso calc R 1 . . H
C8 0.61590(16) 0.41698(16) 0.08635(6) 0.0228(4) Uani d . 1 . . C
C9 0.55920(15) 0.29235(16) 0.10232(6) 0.0236(4) Uani d . 1 . . C
H9A 0.6024 0.2917 0.1283 0.028 Uiso calc R 1 . . H
C10 0.43440(16) 0.24558(17) 0.11586(6) 0.0303(4) Uani d . 1 . . C
H10A 0.4058 0.1701 0.1299 0.036 Uiso calc R 1 . . H
H10B 0.3872 0.2338 0.0899 0.036 Uiso calc R 1 . . H
C11 0.41985(17) 0.32581(17) 0.14677(6) 0.0324(4) Uani d . 1 . . C
H11A 0.3371 0.2990 0.1502 0.039 Uiso calc R 1 . . H
H11B 0.4505 0.3224 0.1753 0.039 Uiso calc R 1 . . H
C12 0.73849(15) 0.46217(15) 0.06692(6) 0.0239(4) Uani d . 1 . . C
H12A 0.7579 0.5321 0.0496 0.029 Uiso calc R 1 . . H
C13 0.74733(16) 0.37566(15) 0.03691(6) 0.0247(4) Uani d . 1 . . C
H13A 0.7082 0.3716 0.0095 0.030 Uiso calc R 1 . . H
H13B 0.8292 0.4039 0.0304 0.030 Uiso calc R 1 . . H
C14 0.69437(16) 0.25481(15) 0.05611(5) 0.0232(4) Uani d . 1 . . C
C15 0.76480(16) 0.25017(17) 0.09427(6) 0.0279(4) Uani d . 1 . . C
H15A 0.7608 0.2955 0.1182 0.042 Uiso calc R 1 . . H
H15B 0.8449 0.2817 0.0855 0.042 Uiso calc R 1 . . H
H15C 0.7335 0.1704 0.1035 0.042 Uiso calc R 1 . . H
C16 0.56923(15) 0.21493(15) 0.06870(6) 0.0230(4) Uani d . 1 . . C
H16A 0.5298 0.2196 0.0422 0.028 Uiso calc R 1 . . H
C17 0.51940(17) 0.08795(16) 0.07884(6) 0.0277(4) Uani d . 1 . . C
H17A 0.4345 0.0470 0.0785 0.033 Uiso calc R 1 . . H
H17B 0.5457 0.0772 0.1073 0.033 Uiso calc R 1 . . H
C18 0.56708(17) 0.04541(16) 0.04205(6) 0.0275(4) Uani d . 1 . . C
H18A 0.5076 0.0164 0.0189 0.033 Uiso calc R 1 . . H
C19 0.5807(2) -0.05621(18) 0.05541(7) 0.0371(5) Uani d . 1 . . C
H19A 0.5063 -0.1197 0.0646 0.056 Uiso calc R 1 . . H
H19B 0.6354 -0.0334 0.0792 0.056 Uiso calc R 1 . . H
H19C 0.6092 -0.0807 0.0310 0.056 Uiso calc R 1 . . H
C20 0.67328(16) 0.15602(15) 0.02347(5) 0.0240(4) Uani d . 1 . . C
C21 0.78347(17) 0.15279(16) 0.01509(6) 0.0298(4) Uani d . 1 . . C
C22 0.85919(17) 0.2259(2) -0.02236(6) 0.0354(5) Uani d . 1 . . C
H22A 0.8214 0.1910 -0.0500 0.042 Uiso calc R 1 . . H
H22B 0.8691 0.3038 -0.0208 0.042 Uiso calc R 1 . . H
C23 1.03759(18) 0.29956(18) 0.01143(7) 0.0358(5) Uani d . 1 . . C
C24 1.1422(2) 0.2878(2) 0.01365(9) 0.0538(7) Uani d . 1 . . C
H24A 1.1173 0.2058 0.0180 0.065 Uiso calc R 1 . . H
H24B 1.1817 0.3108 -0.0145 0.065 Uiso calc R 1 . . H
C25 1.2247(3) 0.3535(4) 0.04690(12) 0.0927(12) Uani d . 1 . . C
H25A 1.2932 0.3462 0.0435 0.139 Uiso calc R 1 . . H
H25B 1.1906 0.3243 0.0752 0.139 Uiso calc R 1 . . H
H25C 1.2462 0.4344 0.0445 0.139 Uiso calc R 1 . . H
C26 0.61266(15) 0.11770(15) -0.05082(6) 0.0248(4) Uani d . 1 . . C
C27 0.5896(2) 0.17061(17) -0.08875(6) 0.0357(5) Uani d . 1 . . C
H27A 0.6614 0.2410 -0.0968 0.043 Uiso calc R 1 . . H
H27B 0.5330 0.1937 -0.0805 0.043 Uiso calc R 1 . . H
C28 0.5451(2) 0.0937(2) -0.12710(7) 0.0528(7) Uani d . 1 . . C
H28A 0.5325 0.1344 -0.1507 0.079 Uiso calc R 1 . . H
H28B 0.4726 0.0249 -0.1198 0.079 Uiso calc R 1 . . H
H28C 0.6012 0.0716 -0.1360 0.079 Uiso calc R 1 . . H

loop_
_atom_site_aniso_label
_atom_site_aniso_U_11
_atom_site_aniso_U_22
_atom_site_aniso_U_33
_atom_site_aniso_U_12
_atom_site_aniso_U_13
_atom_site_aniso_U_23
Cl1 0.0324(3) 0.0333(2) 0.0260(2) 0.0178(2) -0.00542(19) -0.00066(19)
O1 0.0196(6) 0.0335(8) 0.0302(7) 0.0091(6) -0.0011(5) -0.0094(6)
O2 0.0360(8) 0.0232(7) 0.0297(7) 0.0137(6) -0.0004(6) -0.0037(5)
O3 0.0307(7) 0.0219(6) 0.0170(6) 0.0121(5) 0.0009(5) -0.0013(5)
O4 0.0391(8) 0.0364(8) 0.0458(8) 0.0243(7) 0.0030(7) 0.0010(7)
O5 0.0316(8) 0.0483(9) 0.0429(9) 0.0208(7) 0.0053(7) -0.0094(7)
O6 0.0315(8) 0.0410(9) 0.0496(9) 0.0181(7) -0.0002(7) -0.0076(7)
O7 0.0477(10) 0.0499(10) 0.0715(11) 0.0361(9) -0.0064(9) -0.0108(9)
C1 0.0289(10) 0.0279(10) 0.0341(11) 0.0125(8) 0.0038(8) -0.0021(8)
C2 0.0416(12) 0.0300(11) 0.0412(12) 0.0196(10) 0.0031(10) -0.0022(9)
C3 0.0407(12) 0.0425(12) 0.0351(11) 0.0296(10) -0.0080(9) -0.0130(9)
C4 0.0251(10) 0.0437(12) 0.0319(10) 0.0202(9) -0.0022(8) -0.0088(9)
C5 0.0274(10) 0.0355(11) 0.0215(9) 0.0151(9) 0.0003(8) -0.0046(8)
C6 0.0263(9) 0.0281(10) 0.0269(10) 0.0148(8) -0.0015(8) -0.0027(8)
C7 0.0311(10) 0.0410(12) 0.0256(10) 0.0211(9) -0.0019(8) -0.0092(8)
C8 0.0239(9) 0.0283(10) 0.0190(9) 0.0152(8) -0.0031(7) -0.0024(7)
C9 0.0227(9) 0.0245(9) 0.0227(9) 0.0112(8) 0.0007(7) 0.0009(7)
C10 0.0274(10) 0.0295(10) 0.0301(10) 0.0113(8) 0.0047(8) 0.0018(8)
C11 0.0283(10) 0.0385(11) 0.0317(10) 0.0178(9) 0.0067(8) 0.0026(9)
C12 0.0226(9) 0.0215(9) 0.0237(9) 0.0081(7) 0.0022(7) 0.0001(7)
C13 0.0226(9) 0.0230(9) 0.0241(9) 0.0080(8) 0.0046(7) -0.0014(7)
C14 0.0262(9) 0.0218(9) 0.0186(8) 0.0098(8) -0.0003(7) -0.0006(7)
C15 0.0277(10) 0.0331(10) 0.0246(9) 0.0164(8) -0.0005(8) -0.0022(8)
C16 0.0220(9) 0.0218(9) 0.0204(9) 0.0074(8) 0.0024(7) 0.0011(7)
C17 0.0299(10) 0.0269(10) 0.0232(9) 0.0120(8) 0.0046(8) 0.0026(8)
C18 0.0320(10) 0.0218(9) 0.0262(10) 0.0114(8) 0.0000(8) 0.0003(7)
C19 0.0443(12) 0.0274(11) 0.0375(11) 0.0164(10) 0.0070(9) 0.0065(9)
C20 0.0275(9) 0.0223(9) 0.0212(9) 0.0116(8) -0.0004(7) 0.0000(7)
C21 0.0337(11) 0.0223(10) 0.0313(10) 0.0124(9) -0.0013(8) -0.0067(8)
C22 0.0251(10) 0.0439(12) 0.0334(11) 0.0143(9) 0.0015(8) -0.0047(9)
C23 0.0291(11) 0.0361(12) 0.0401(12) 0.0147(9) 0.0071(9) 0.0064(10)
C24 0.0392(13) 0.0670(17) 0.0652(17) 0.0340(13) 0.0047(12) 0.0082(14)
C25 0.070(2) 0.129(3) 0.104(3) 0.068(2) -0.020(2) -0.034(3)
C26 0.0227(9) 0.0211(9) 0.0230(9) 0.0052(8) 0.0020(7) -0.0008(7)
C27 0.0518(13) 0.0311(11) 0.0236(10) 0.0203(10) 0.0011(9) 0.0011(8)
C28 0.0758(18) 0.0425(13) 0.0235(10) 0.0171(13) -0.0094(11) 0.0007(9)

loop_
_atom_type_symbol
_atom_type_description
_atom_type_scat_dispersion_real
_atom_type_scat_dispersion_imag
_atom_type_scat_source
C C 0.0033 0.0016 'International Tables Vol C Tables 4.2.6.8 and 6.1.1.4'
H H 0.0000 0.0000 'International Tables Vol C Tables 4.2.6.8 and 6.1.1.4'
O O 0.0106 0.0060 'International Tables Vol C Tables 4.2.6.8 and 6.1.1.4'
Cl Cl 0.1484 0.1585 'International Tables Vol C Tables 4.2.6.8 and 6.1.1.4'
F F 0.0171 0.0103 'International Tables Vol C Tables 4.2.6.8 and 6.1.1.4'

loop_
_geom_angle_atom_site_label_1
_geom_angle_atom_site_label_2
_geom_angle_atom_site_label_3
_geom_angle
C12 O1 H1B 109.5
C26 O3 C20 119.21(13)
C23 O5 C22 115.15(16)
C2 C1 C6 124.64(18)
C2 C1 H1A 117.7
C6 C1 H1A 117.7
C1 C2 C3 121.28(19)
C1 C2 H2A 119.4
C3 C2 H2A 119.4
O7 C3 C4 122.0(2)
O7 C3 C2 121.6(2)
C4 C3 C2 116.48(17)
C5 C4 C3 123.50(18)
C5 C4 H4A 118.3
C3 C4 H4A 118.3
C4 C5 C11 122.60(18)
C4 C5 C6 121.61(18)
C11 C5 C6 115.71(16)
C1 C6 C5 112.26(16)
C1 C6 C7 105.66(16)
C5 C6 C7 106.16(15)
C1 C6 C8 111.45(15)
C5 C6 C8 107.79(15)
C7 C6 C8 113.48(15)
C6 C7 H7A 109.5
C6 C7 H7B 109.5
H7A C7 H7B 109.5
C6 C7 H7C 109.5
H7A C7 H7C 109.5
H7B C7 H7C 109.5
C9 C8 C12 113.60(14)
C9 C8 C6 111.70(14)
C12 C8 C6 115.32(15)
C9 C8 Cl1 107.98(12)
C12 C8 Cl1 102.07(11)
C6 C8 Cl1 105.05(12)
C10 C9 C16 111.16(15)
C10 C9 C8 112.47(15)
C16 C9 C8 110.95(14)
C10 C9 H9A 107.3
C16 C9 H9A 107.3
C8 C9 H9A 107.3
C9 C10 C11 112.61(16)
C9 C10 H10A 109.1
C11 C10 H10A 109.1
C9 C10 H10B 109.1
C11 C10 H10B 109.1
H10A C10 H10B 107.8
C5 C11 C10 112.47(16)
C5 C11 H11A 109.1
C10 C11 H11A 109.1
C5 C11 H11B 109.1
C10 C11 H11B 109.1
H11A C11 H11B 107.8
O1 C12 C13 111.79(15)
O1 C12 C8 108.23(13)
C13 C12 C8 113.83(15)
O1 C12 H12A 107.6
C13 C12 H12A 107.6
C8 C12 H12A 107.6
C14 C13 C12 113.25(14)
C14 C13 H13A 108.9
C12 C13 H13A 108.9
C14 C13 H13B 108.9
C12 C13 H13B 108.9
H13A C13 H13B 107.7
C13 C14 C15 111.97(15)
C13 C14 C16 108.41(14)
C15 C14 C16 112.20(14)
C13 C14 C20 115.77(14)
C15 C14 C20 108.43(14)
C16 C14 C20 99.49(14)
C14 C15 H15A 109.5
C14 C15 H15B 109.5
H15A C15 H15B 109.5
C14 C15 H15C 109.5
H15A C15 H15C 109.5
H15B C15 H15C 109.5
C17 C16 C9 118.88(15)
C17 C16 C14 103.57(15)
C9 C16 C14 112.96(14)
C17 C16 H16A 106.9
C9 C16 H16A 106.9
C14 C16 H16A 106.9
C16 C17 C18 103.26(14)
C16 C17 H17A 111.1
C18 C17 H17A 111.1
C16 C17 H17B 111.1
C18 C17 H17B 111.1
H17A C17 H17B 109.1
C19 C18 C17 112.74(16)
C19 C18 C20 119.31(17)
C17 C18 C20 105.64(14)
C19 C18 H18A 106.1
C17 C18 H18A 106.1
C20 C18 H18A 106.1
C18 C19 H19A 109.5
C18 C19 H19B 109.5
H19A C19 H19B 109.5
C18 C19 H19C 109.5
H19A C19 H19C 109.5
H19B C19 H19C 109.5
O3 C20 C21 107.35(14)
O3 C20 C18 109.49(14)
C21 C20 C18 118.19(16)
O3 C20 C14 104.78(13)
C21 C20 C14 111.39(15)
C18 C20 C14 104.86(14)
O4 C21 C20 123.13(18)
O4 C21 C22 119.64(18)
C20 C21 C22 116.97(17)
O5 C22 C21 110.26(17)
O5 C22 H22A 109.6
C21 C22 H22A 109.6
O5 C22 H22B 109.6
C21 C22 H22B 109.6
H22A C22 H22B 108.1
O6 C23 O5 122.89(19)
O6 C23 C24 127.1(2)
O5 C23 C24 110.0(2)
C25 C24 C23 116.3(2)
C25 C24 H24A 108.2
C23 C24 H24A 108.2
C25 C24 H24B 108.2
C23 C24 H24B 108.2
H24A C24 H24B 107.4
C24 C25 H25A 109.5
C24 C25 H25B 109.5
H25A C25 H25B 109.5
C24 C25 H25C 109.5
H25A C25 H25C 109.5
H25B C25 H25C 109.5
O2 C26 O3 123.25(17)
O2 C26 C27 126.70(17)
O3 C26 C27 109.96(15)
C26 C27 C28 114.11(17)
C26 C27 H27A 108.7
C28 C27 H27A 108.7
C26 C27 H27B 108.7
C28 C27 H27B 108.7
H27A C27 H27B 107.6
C27 C28 H28A 109.5
C27 C28 H28B 109.5
H28A C28 H28B 109.5
C27 C28 H28C 109.5
H28A C28 H28C 109.5
H28B C28 H28C 109.5

loop_
_geom_bond_atom_site_label_1
_geom_bond_atom_site_label_2
_geom_bond_site_symmetry_2
_geom_bond_distance
_geom_bond_publ_flag
Cl1 C8 . 1.8430(17) ?
O1 C12 . 1.425(2) ?
O1 H1B . 0.8400 ?
O2 C26 . 1.200(2) ?
O3 C26 . 1.347(2) ?
O3 C20 . 1.458(2) ?
O4 C21 . 1.207(2) ?
O5 C23 . 1.350(3) ?
O5 C22 . 1.422(2) ?
O6 C23 . 1.191(2) ?
O7 C3 . 1.223(3) ?
C1 C2 . 1.328(3) ?
C1 C6 . 1.502(3) ?
C1 H1A . 0.9500 ?
C2 C3 . 1.467(3) ?
C2 H2A . 0.9500 ?
C3 C4 . 1.452(3) ?
C4 C5 . 1.342(3) ?
C4 H4A . 0.9500 ?
C5 C11 . 1.491(3) ?
C5 C6 . 1.524(3) ?
C6 C7 . 1.562(3) ?
C6 C8 . 1.567(3) ?
C7 H7A . 0.9800 ?
C7 H7B . 0.9800 ?
C7 H7C . 0.9800 ?
C8 C9 . 1.538(3) ?
C8 C12 . 1.567(3) ?
C9 C10 . 1.530(3) ?
C9 C16 . 1.530(3) ?
C9 H9A . 1.0000 ?
C10 C11 . 1.530(3) ?
C10 H10A . 0.9900 ?
C10 H10B . 0.9900 ?
C11 H11A . 0.9900 ?
C11 H11B . 0.9900 ?
C12 C13 . 1.543(2) ?
C12 H12A . 1.0000 ?
C13 C14 . 1.534(2) ?
C13 H13A . 0.9900 ?
C13 H13B . 0.9900 ?
C14 C15 . 1.540(2) ?
C14 C16 . 1.542(3) ?
C14 C20 . 1.582(2) ?
C15 H15A . 0.9800 ?
C15 H15B . 0.9800 ?
C15 H15C . 0.9800 ?
C16 C17 . 1.525(3) ?
C16 H16A . 1.0000 ?
C17 C18 . 1.555(3) ?
C17 H17A . 0.9900 ?
C17 H17B . 0.9900 ?
C18 C19 . 1.526(3) ?
C18 C20 . 1.571(3) ?
C18 H18A . 1.0000 ?
C19 H19A . 0.9800 ?
C19 H19B . 0.9800 ?
C19 H19C . 0.9800 ?
C20 C21 . 1.528(3) ?
C21 C22 . 1.537(3) ?
C22 H22A . 0.9900 ?
C22 H22B . 0.9900 ?
C23 C24 . 1.496(3) ?
C24 C25 . 1.451(4) ?
C24 H24A . 0.9900 ?
C24 H24B . 0.9900 ?
C25 H25A . 0.9800 ?
C25 H25B . 0.9800 ?
C25 H25C . 0.9800 ?
C26 C27 . 1.490(3) ?
C27 C28 . 1.495(3) ?
C27 H27A . 0.9900 ?
C27 H27B . 0.9900 ?
C28 H28A . 0.9800 ?
C28 H28B . 0.9800 ?
C28 H28C . 0.9800 ?

loop_
_geom_hbond_atom_site_label_D
_geom_hbond_atom_site_label_H
_geom_hbond_atom_site_label_A
_geom_hbond_site_symmetry_A
_geom_hbond_distance_DH
_geom_hbond_distance_HA
_geom_hbond_distance_DA
_geom_hbond_angle_DHA
O1 H1B O2 4_655 0.84 2.11 2.9276(18) 162.9

loop_
_geom_torsion_atom_site_label_1
_geom_torsion_atom_site_label_2
_geom_torsion_atom_site_label_3
_geom_torsion_atom_site_label_4
_geom_torsion
C6 C1 C2 C3 -1.8(3)
C1 C2 C3 O7 177.6(2)
C1 C2 C3 C4 -2.0(3)
O7 C3 C4 C5 -177.5(2)
C2 C3 C4 C5 2.1(3)
C3 C4 C5 C11 178.10(18)
C3 C4 C5 C6 1.6(3)
C2 C1 C6 C5 5.0(3)
C2 C1 C6 C7 -110.2(2)
C2 C1 C6 C8 126.1(2)
C4 C5 C6 C1 -4.9(3)
C11 C5 C6 C1 178.39(16)
C4 C5 C6 C7 110.1(2)
C11 C5 C6 C7 -66.6(2)
C4 C5 C6 C8 -128.00(19)
C11 C5 C6 C8 55.3(2)
C1 C6 C8 C9 -178.53(15)
C5 C6 C8 C9 -54.92(18)
C7 C6 C8 C9 62.3(2)
C1 C6 C8 C12 49.8(2)
C5 C6 C8 C12 173.40(15)
C7 C6 C8 C12 -69.3(2)
C1 C6 C8 Cl1 -61.72(17)
C5 C6 C8 Cl1 61.89(16)
C7 C6 C8 Cl1 179.15(13)
C12 C8 C9 C10 -172.82(14)
C6 C8 C9 C10 54.64(19)
Cl1 C8 C9 C10 -60.38(17)
C12 C8 C9 C16 -47.61(19)
C6 C8 C9 C16 179.85(14)
Cl1 C8 C9 C16 64.83(16)
C16 C9 C10 C11 -175.38(16)
C8 C9 C10 C11 -50.3(2)
C4 C5 C11 C10 130.4(2)
C6 C5 C11 C10 -52.9(2)
C9 C10 C11 C5 48.3(2)
C9 C8 C12 O1 -81.26(17)
C6 C8 C12 O1 49.51(19)
Cl1 C8 C12 O1 162.77(12)
C9 C8 C12 C13 43.7(2)
C6 C8 C12 C13 174.46(15)
Cl1 C8 C12 C13 -72.28(16)
O1 C12 C13 C14 75.01(19)
C8 C12 C13 C14 -48.0(2)
C12 C13 C14 C15 -69.2(2)
C12 C13 C14 C16 55.09(19)
C12 C13 C14 C20 165.79(15)
C10 C9 C16 C17 -54.9(2)
C8 C9 C16 C17 179.19(15)
C10 C9 C16 C14 -176.52(15)
C8 C9 C16 C14 57.5(2)
C13 C14 C16 C17 169.33(14)
C15 C14 C16 C17 -66.50(18)
C20 C14 C16 C17 47.99(16)
C13 C14 C16 C9 -60.74(18)
C15 C14 C16 C9 63.4(2)
C20 C14 C16 C9 177.92(14)
C9 C16 C17 C18 -169.15(16)
C14 C16 C17 C18 -42.89(18)
C16 C17 C18 C19 151.64(17)
C16 C17 C18 C20 19.69(19)
C26 O3 C20 C21 64.30(19)
C26 O3 C20 C18 -65.17(19)
C26 O3 C20 C14 -177.17(14)
C19 C18 C20 O3 129.58(17)
C17 C18 C20 O3 -102.29(16)
C19 C18 C20 C21 6.3(2)
C17 C18 C20 C21 134.43(17)
C19 C18 C20 C14 -118.47(18)
C17 C18 C20 C14 9.66(18)
C13 C14 C20 O3 -35.2(2)
C15 C14 C20 O3 -162.00(14)
C16 C14 C20 O3 80.65(15)
C13 C14 C20 C21 80.54(19)
C15 C14 C20 C21 -46.2(2)
C16 C14 C20 C21 -163.59(15)
C13 C14 C20 C18 -150.50(16)
C15 C14 C20 C18 82.72(17)
C16 C14 C20 C18 -34.63(16)
O3 C20 C21 O4 -161.75(17)
C18 C20 C21 O4 -37.4(3)
C14 C20 C21 O4 84.1(2)
O3 C20 C21 C22 24.2(2)
C18 C20 C21 C22 148.51(16)
C14 C20 C21 C22 -90.00(19)
C23 O5 C22 C21 -71.8(2)
O4 C21 C22 O5 -6.6(3)
C20 C21 C22 O5 167.73(16)
C22 O5 C23 O6 -8.1(3)
C22 O5 C23 C24 172.28(19)
O6 C23 C24 C25 0.8(4)
O5 C23 C24 C25 -179.5(3)
C20 O3 C26 O2 0.1(3)
C20 O3 C26 C27 -176.86(15)
O2 C26 C27 C28 9.3(3)
O3 C26 C27 C28 -173.92(19)

loop_
_cod_related_entry_id
_cod_related_entry_database
_cod_related_entry_code
1 ChemSpider 20396
